data_4103759
loop_
_publ_author_name
'Zhong Li'
'Frank W. Fowler'
'Joseph W. Lauher'

_publ_section_title
;
 Weak Interactions Dominating the Supramolecular Self-Assembly in a Salt:
 A Designed Single-Crystal-to-Single-Crystal Topochemical Polymerization
 of a Terminal Aryldiacetylene
;
_journal_name_full 'Journal of the American Chemical Society'
_journal_page_first 634
_journal_page_last 643
_journal_paper_doi 10.1021/ja806663h
_journal_volume 131
_journal_year 2009
_chemical_formula_sum 'C11 H21 N3 O6'
_chemical_formula_weight 291.31
_chemical_name_common '(pentylNH3)2og.H2og '
_space_group_IT_number 2
_symmetry_cell_setting triclinic
_symmetry_space_group_name_Hall '-P 1'
_symmetry_space_group_name_H-M 'P -1'
_atom_sites_solution_hydrogens geom
_atom_sites_solution_primary direct
_atom_sites_solution_secondary difmap
_audit_creation_method SHELXL-97
_cell_angle_alpha 74.787(4)
_cell_angle_beta 81.591(4)
_cell_angle_gamma 77.922(4)
_cell_formula_units_Z 2
_cell_length_a 5.0096(10)
_cell_length_b 11.818(2)
_cell_length_c 14.202(3)
_cell_measurement_temperature 273(2)
_cell_volume 789.7(3)
_computing_cell_refinement 'Bruker SMART'
_computing_data_collection 'Bruker SMART'
_computing_data_reduction 'Bruker SAINT'
_computing_molecular_graphics 'Bruker SHELXTL'
_computing_publication_material 'Bruker SHELXTL'
_computing_structure_refinement 'SHELXL-97 (Sheldrick, 1997)'
_computing_structure_solution 'SHELXS-97 (Sheldrick, 1990)'
_diffrn_ambient_temperature 273(2)
_diffrn_measured_fraction_theta_full 0.925
_diffrn_measured_fraction_theta_max 0.925
_diffrn_measurement_device_type 'CCD area detector'
_diffrn_measurement_method 'phi and omega scans'
_diffrn_radiation_monochromator graphite
_diffrn_radiation_source 'fine-focus sealed tube'
_diffrn_radiation_type MoK\a
_diffrn_radiation_wavelength 0.71073
_diffrn_reflns_av_R_equivalents 0.0296
_diffrn_reflns_av_sigmaI/netI 0.0479
_diffrn_reflns_limit_h_max 6
_diffrn_reflns_limit_h_min -5
_diffrn_reflns_limit_k_max 13
_diffrn_reflns_limit_k_min -15
_diffrn_reflns_limit_l_max 18
_diffrn_reflns_limit_l_min -18
_diffrn_reflns_number 4705
_diffrn_reflns_theta_full 28.05
_diffrn_reflns_theta_max 28.05
_diffrn_reflns_theta_min 1.49
_exptl_absorpt_coefficient_mu 0.100
_exptl_absorpt_correction_type none
_exptl_crystal_density_diffrn 1.225
_exptl_crystal_density_method 'not measured'
_exptl_crystal_F_000 312
_exptl_crystal_size_max .4
_exptl_crystal_size_mid .35
_exptl_crystal_size_min .2
_refine_diff_density_max 0.337
_refine_diff_density_min -0.275
_refine_diff_density_rms 0.066
_refine_ls_extinction_coef 0.030(11)
_refine_ls_extinction_expression Fc^*^=kFc[1+0.001xFc^2^\l^3^/sin(2\q)]^-1/4^
_refine_ls_extinction_method SHELXL
_refine_ls_goodness_of_fit_ref 0.934
_refine_ls_hydrogen_treatment mixed
_refine_ls_matrix_type full
_refine_ls_number_parameters 188
_refine_ls_number_reflns 3558
_refine_ls_number_restraints 0
_refine_ls_restrained_S_all 0.934
_refine_ls_R_factor_all 0.1204
_refine_ls_R_factor_gt 0.0687
_refine_ls_shift/su_max 0.000
_refine_ls_shift/su_mean 0.000
_refine_ls_structure_factor_coef Fsqd
_refine_ls_weighting_details 'calc w=1/[\s^2^(Fo^2^)+(0.1701P)^2^+0.0000P] where P=(Fo^2^+2Fc^2^)/3'
_refine_ls_weighting_scheme calc
_refine_ls_wR_factor_gt 0.1712
_refine_ls_wR_factor_ref 0.1976
_reflns_number_gt 1694
_reflns_number_total 3558
_reflns_threshold_expression >2sigma(I)
_cod_data_source_file ja806663h_si_006.cif
_cod_data_source_block pentylammonium
_cod_original_cell_volume 789.6(3)
_cod_database_code 4103759

loop_
_symmetry_equiv_pos_as_xyz
'x, y, z'
'-x, -y, -z'

loop_
_atom_site_label
_atom_site_type_symbol
_atom_site_fract_x
_atom_site_fract_y
_atom_site_fract_z
_atom_site_U_iso_or_equiv
_atom_site_adp_type
_atom_site_occupancy
_atom_site_symmetry_multiplicity
_atom_site_calc_flag
_atom_site_refinement_flags
O1 O 0.1801(3) 0.06813(18) 0.04847(16) 0.0673(6) Uani 1 1 d .
N1 N 0.6070(4) 0.08182(19) 0.07259(16) 0.0524(6) Uani 1 1 d .
H1 H 0.7806 0.0586 0.0614 0.063 Uiso 1 1 calc R
O2 O 0.4379(4) 0.32389(19) -0.00917(16) 0.0728(7) Uani 1 1 d .
O3 O 0.1687(5) 0.34192(19) 0.12561(18) 0.0875(8) Uani 1 1 d .
C1 C 0.4324(5) 0.0414(2) 0.03347(18) 0.0466(6) Uani 1 1 d .
C2 C 0.5060(6) 0.1651(2) 0.1344(2) 0.0570(7) Uani 1 1 d .
H2A H 0.6586 0.1769 0.1634 0.068 Uiso 1 1 calc R
H2B H 0.3785 0.1312 0.1872 0.068 Uiso 1 1 calc R
C3 C 0.3623(5) 0.2859(2) 0.0777(2) 0.0565(7) Uani 1 1 d .
O6 O 0.1134(4) 0.74061(19) 0.71711(17) 0.0721(7) Uani 1 1 d .
O4 O 0.1789(4) 0.5786(2) 0.53722(18) 0.0800(7) Uani 1 1 d .
N2 N 0.6023(4) 0.6024(2) 0.55471(17) 0.0607(7) Uani 1 1 d .
H2 H 0.7765 0.5804 0.5440 0.073 Uiso 1 1 calc R
C6 C 0.3185(6) 0.6573(3) 0.6981(2) 0.0619(8) Uani 1 1 d .
C5 C 0.4957(6) 0.6971(3) 0.6050(2) 0.0654(8) Uani 1 1 d .
H5A H 0.3892 0.7629 0.5616 0.078 Uiso 1 1 calc R
H5B H 0.6480 0.7258 0.6204 0.078 Uiso 1 1 calc R
C4 C 0.4308(5) 0.5498(3) 0.5252(2) 0.0578(7) Uani 1 1 d .
O5 O 0.3629(6) 0.5587(3) 0.7511(2) 0.1082(10) Uani 1 1 d .
N3 N 1.0690(5) 0.5930(2) 0.10749(19) 0.0704(7) Uani 1 1 d .
H3A H 0.9080 0.6176 0.0826 0.106 Uiso 1 1 calc R
H3B H 1.1145 0.5142 0.1174 0.106 Uiso 1 1 calc R
H3C H 1.1967 0.6270 0.0658 0.106 Uiso 1 1 calc R
C8 C 0.9983(14) 0.7466(4) 0.1985(4) 0.1385(19) Uani 1 1 d .
H8A H 0.8260 0.7814 0.1702 0.166 Uiso 1 1 calc R
H8B H 1.1405 0.7822 0.1537 0.166 Uiso 1 1 calc R
C7 C 1.0494(10) 0.6265(4) 0.2007(3) 0.1050(13) Uani 1 1 d .
H7A H 0.9049 0.5908 0.2440 0.126 Uiso 1 1 calc R
H7B H 1.2199 0.5910 0.2300 0.126 Uiso 1 1 calc R
C9 C 0.9827(15) 0.7841(6) 0.2939(4) 0.147(2) Uani 1 1 d .
H9A H 0.8306 0.7523 0.3353 0.176 Uiso 1 1 calc R
H9B H 1.1472 0.7405 0.3243 0.176 Uiso 1 1 calc R
C11 C 0.936(2) 0.9287(5) 0.3931(4) 0.205(4) Uani 1 1 d .
H11A H 0.9125 0.8623 0.4476 0.307 Uiso 1 1 calc R
H11B H 0.7806 0.9918 0.3949 0.307 Uiso 1 1 calc R
H11C H 1.0997 0.9566 0.3969 0.307 Uiso 1 1 calc R
C10 C 0.957(3) 0.8918(7) 0.3027(5) 0.237(5) Uani 1 1 d .
H10A H 0.7955 0.9358 0.2706 0.285 Uiso 1 1 calc R
H10B H 1.1121 0.9227 0.2626 0.285 Uiso 1 1 calc R
H3 H 0.005(9) 0.705(4) 0.787(3) 0.121(14) Uiso 1 1 d .

loop_
_atom_site_aniso_label
_atom_site_aniso_U_11
_atom_site_aniso_U_22
_atom_site_aniso_U_33
_atom_site_aniso_U_23
_atom_site_aniso_U_13
_atom_site_aniso_U_12
O1 0.0281(10) 0.0923(15) 0.0971(15) -0.0582(12) 0.0043(9) -0.0071(9)
N1 0.0287(11) 0.0664(14) 0.0719(14) -0.0402(11) -0.0022(9) -0.0020(9)
O2 0.0632(14) 0.0789(14) 0.0720(14) -0.0205(11) 0.0125(11) -0.0131(11)
O3 0.0836(16) 0.0628(13) 0.1060(18) -0.0362(12) 0.0367(13) -0.0019(11)
C1 0.0301(12) 0.0548(15) 0.0597(15) -0.0270(12) 0.0003(10) -0.0048(11)
C2 0.0447(15) 0.0708(18) 0.0648(16) -0.0377(14) -0.0038(12) -0.0048(13)
C3 0.0431(15) 0.0596(17) 0.0737(19) -0.0327(14) 0.0107(13) -0.0142(13)
O6 0.0603(13) 0.0703(13) 0.0843(15) -0.0357(11) 0.0113(11) 0.0007(11)
O4 0.0294(11) 0.1113(18) 0.1200(18) -0.0722(15) 0.0047(10) -0.0100(11)
N2 0.0325(11) 0.0881(17) 0.0747(15) -0.0462(13) 0.0061(10) -0.0137(11)
C6 0.0532(18) 0.070(2) 0.0708(19) -0.0373(16) -0.0015(14) -0.0067(15)
C5 0.0446(16) 0.080(2) 0.082(2) -0.0398(16) 0.0032(14) -0.0153(14)
C4 0.0304(13) 0.082(2) 0.0678(17) -0.0346(15) 0.0043(11) -0.0102(13)
O5 0.104(2) 0.0924(19) 0.0956(18) -0.0141(15) 0.0240(15) 0.0204(15)
N3 0.0636(16) 0.0630(15) 0.0804(17) -0.0190(13) 0.0045(13) -0.0080(12)
C8 0.189(6) 0.098(4) 0.124(4) -0.039(3) 0.031(4) -0.034(4)
C7 0.102(3) 0.111(3) 0.100(3) -0.032(2) 0.008(2) -0.020(3)
C9 0.217(6) 0.138(5) 0.100(3) -0.055(3) 0.004(4) -0.045(4)
C11 0.388(12) 0.129(5) 0.116(4) -0.049(4) -0.034(6) -0.056(6)
C10 0.453(16) 0.148(6) 0.124(5) -0.064(4) -0.008(7) -0.055(8)

loop_
_atom_type_symbol
_atom_type_description
_atom_type_scat_dispersion_real
_atom_type_scat_dispersion_imag
_atom_type_scat_source
C C 0.0033 0.0016 'International Tables Vol C Tables 4.2.6.8 and 6.1.1.4'
H H 0.0000 0.0000 'International Tables Vol C Tables 4.2.6.8 and 6.1.1.4'
N N 0.0061 0.0033 'International Tables Vol C Tables 4.2.6.8 and 6.1.1.4'
O O 0.0106 0.0060 'International Tables Vol C Tables 4.2.6.8 and 6.1.1.4'

loop_
_geom_angle_atom_site_label_1
_geom_angle_atom_site_label_2
_geom_angle_atom_site_label_3
_geom_angle
_geom_angle_site_symmetry_3
C1 N1 C2 120.2(2) .
O1 C1 N1 123.6(2) .
O1 C1 C1 121.9(3) 2_655
N1 C1 C1 114.5(2) 2_655
N1 C2 C3 112.5(2) .
O2 C3 O3 123.8(3) .
O2 C3 C2 119.8(2) .
O3 C3 C2 116.4(3) .
C4 N2 C5 120.0(2) .
O5 C6 O6 123.2(3) .
O5 C6 C5 123.0(3) .
O6 C6 C5 113.8(3) .
N2 C5 C6 112.7(3) .
O4 C4 N2 123.0(2) .
O4 C4 C4 122.3(3) 2_666
N2 C4 C4 114.8(3) 2_666
C7 C8 C9 118.8(5) .
C8 C7 N3 117.5(4) .
C10 C9 C8 126.0(6) .
C9 C10 C11 126.5(7) .

loop_
_geom_bond_atom_site_label_1
_geom_bond_atom_site_label_2
_geom_bond_distance
_geom_bond_site_symmetry_2
O1 C1 1.238(3) .
N1 C1 1.326(3) .
N1 C2 1.453(3) .
O2 C3 1.229(3) .
O3 C3 1.271(3) .
C1 C1 1.531(4) 2_655
C2 C3 1.530(4) .
O6 C6 1.317(3) .
O4 C4 1.235(3) .
N2 C4 1.330(3) .
N2 C5 1.451(3) .
C6 O5 1.205(4) .
C6 C5 1.504(4) .
C4 C4 1.527(5) 2_666
N3 C7 1.462(5) .
C8 C7 1.381(6) .
C8 C9 1.520(7) .
C9 C10 1.289(8) .
C11 C10 1.444(8) .
